data_4345842
loop_
_publ_author_name
'Hierlinger, Claus'
'Roisnel, Thierry'
'Cordes, David B.'
'Slawin, Alexandra M. Z.'
'Jacquemin, Denis'
'Guerchais, V\'eronique'
'Zysman-Colman, Eli'

_publ_section_title
;
 An Unprecedented Family of Luminescent Iridium(III) Complexes Bearing a
 Six-Membered Chelated Tridentate C^N^C Ligand.
;
_journal_issue 9
_journal_name_full 'Inorganic chemistry'
_journal_page_first 5182
_journal_page_last 5188
_journal_paper_doi 10.1021/acs.inorgchem.7b00328
_journal_volume 56
_journal_year 2017
_chemical_formula_moiety 'C44 H53 Cl Ir N3, 2(C H2 Cl2)'
_chemical_formula_sum 'C46 H57 Cl5 Ir N3'
_chemical_formula_weight 1021.46
_space_group_crystal_system monoclinic
_space_group_IT_number 14
_space_group_name_Hall '-P 2yn'
_space_group_name_H-M_alt 'P 1 21/n 1'
_symmetry_space_group_name_Hall '-P 2yn'
_symmetry_space_group_name_H-M 'P 1 21/n 1'
_atom_sites_solution_hydrogens geom
_atom_sites_solution_primary direct
_atom_sites_solution_secondary difmap
_audit_creation_date 2016-11-07
_audit_creation_method 'by CrystalStructure 4.2'
_cell_angle_alpha 90.0000
_cell_angle_beta 113.334(2)
_cell_angle_gamma 90.0000
_cell_formula_units_Z 4
_cell_length_a 16.6728(18)
_cell_length_b 16.9537(14)
_cell_length_c 17.3328(18)
_cell_measurement_reflns_used 15201
_cell_measurement_temperature 173
_cell_measurement_theta_max 27.50
_cell_measurement_theta_min 1.80
_cell_volume 4498.7(8)
_computing_cell_refinement 'CrystalClear-SM Expert 2.1 b45'
_computing_data_collection 'CrystalClear-SM Expert 2.1 b45 (Rigaku, 2015)'
_computing_data_reduction 'CrystalClear-SM Expert 2.1 b45'
_computing_molecular_graphics 'CrystalStructure 4.2'
_computing_publication_material 'CrystalStructure 4.2 (Rigaku, 2015)'
_computing_structure_refinement 'SHELXL Version 2014/7 (Sheldrick, 2008)'
_computing_structure_solution 'DIRDIF99-PATTY (Gould, et al., 1999)'
_diffrn_ambient_temperature 173
_diffrn_detector_area_resol_mean 5.814
_diffrn_measured_fraction_theta_full 0.995
_diffrn_measured_fraction_theta_max 0.992
_diffrn_measurement_device_type 'Rigaku XtaLAB P200'
_diffrn_measurement_method \w
_diffrn_radiation_type 'Mo K\a'
_diffrn_radiation_wavelength 0.71075
_diffrn_reflns_av_R_equivalents 0.0242
_diffrn_reflns_Laue_measured_fraction_full 0.995
_diffrn_reflns_Laue_measured_fraction_max 0.992
_diffrn_reflns_limit_h_max 19
_diffrn_reflns_limit_h_min -20
_diffrn_reflns_limit_k_max 20
_diffrn_reflns_limit_k_min -20
_diffrn_reflns_limit_l_max 20
_diffrn_reflns_limit_l_min -20
_diffrn_reflns_number 38432
_diffrn_reflns_point_group_measured_fraction_full 0.995
_diffrn_reflns_point_group_measured_fraction_max 0.992
_diffrn_reflns_theta_full 25.242
_diffrn_reflns_theta_max 25.410
_diffrn_reflns_theta_min 1.755
_diffrn_standards_number 0
_exptl_absorpt_coefficient_mu 3.308
_exptl_absorpt_correction_T_max 0.906
_exptl_absorpt_correction_T_min 0.714
_exptl_absorpt_correction_type multi-scan
_exptl_absorpt_process_details 'REQAB (Rigaku, 1998)'
_exptl_crystal_colour red
_exptl_crystal_density_diffrn 1.508
_exptl_crystal_density_method 'not measured'
_exptl_crystal_description prism
_exptl_crystal_F_000 2064.00
_exptl_crystal_size_max 0.120
_exptl_crystal_size_mid 0.080
_exptl_crystal_size_min 0.030
_refine_diff_density_max 1.32
_refine_diff_density_min -1.34
_refine_ls_extinction_method none
_refine_ls_goodness_of_fit_ref 1.087
_refine_ls_hydrogen_treatment constr
_refine_ls_number_parameters 508
_refine_ls_number_reflns 8234
_refine_ls_number_restraints 0
_refine_ls_R_factor_all 0.0290
_refine_ls_R_factor_gt 0.0256
_refine_ls_shift/su_max 0.002
_refine_ls_structure_factor_coef Fsqd
_refine_ls_weighting_details 'w = 1/[\s^2^(Fo^2^)+(0.0395P)^2^+7.1608P] where P=(Fo^2^+2Fc^2^)/3'
_refine_ls_weighting_scheme calc
_refine_ls_wR_factor_gt 0.0713
_refine_ls_wR_factor_ref 0.0728
_reflns_Friedel_coverage 0.000
_reflns_number_gt 7399
_reflns_number_total 8234
_reflns_threshold_expression F^2^>2.0\s(F^2^)
_cod_data_source_file ic7b00328_si_002.cif
_cod_data_source_block 2
_cod_database_code 4345842

loop_
_space_group_symop_id
_space_group_symop_operation_xyz
1 +X,+Y,+Z
2 1/2-X,1/2+Y,1/2-Z
3 -X,-Y,-Z
4 -1/2+X,-1/2-Y,-1/2+Z

loop_
_atom_site_label
_atom_site_type_symbol
_atom_site_fract_x
_atom_site_fract_y
_atom_site_fract_z
_atom_site_U_iso_or_equiv
_atom_site_adp_type
_atom_site_occupancy
_atom_site_site_symmetry_order
_atom_site_calc_flag
_atom_site_refinement_flags_posn
_atom_site_refinement_flags_adp
Ir1 Ir 0.43137(2) 0.71318(2) 0.10782(2) 0.01807(6) Uani 1 1 d . .
Cl1 Cl 0.34389(5) 0.64839(5) -0.01809(5) 0.02684(18) Uani 1 1 d . .
Cl2 Cl 0.60490(12) 0.58450(11) 0.41796(10) 0.0817(4) Uani 1 1 d . .
Cl3 Cl 0.58674(17) 0.57443(13) 0.57583(12) 0.1118(7) Uani 1 1 d . .
Cl4 Cl 0.43718(11) 0.73245(11) 0.42928(13) 0.0865(5) Uani 1 1 d . .
Cl5 Cl 0.29752(12) 0.62704(11) 0.42428(11) 0.0865(5) Uani 1 1 d . .
N1 N 0.51074(18) 0.76656(17) 0.21724(17) 0.0233(6) Uani 1 1 d . .
N28 N 0.47401(18) 0.59869(16) 0.15713(17) 0.0216(6) Uani 1 1 d . .
N39 N 0.53940(18) 0.68958(17) 0.07410(17) 0.0210(6) Uani 1 1 d . .
C2 C 0.4830(2) 0.8305(2) 0.2465(2) 0.0244(7) Uani 1 1 d . .
C3 C 0.5373(2) 0.8674(2) 0.3199(2) 0.0325(8) Uani 1 1 d . .
H3 H 0.5170 0.9123 0.3395 0.039 Uiso 1 1 calc R U
C4 C 0.6203(3) 0.8396(3) 0.3647(3) 0.0386(9) Uani 1 1 d . .
H4 H 0.6576 0.8649 0.4150 0.046 Uiso 1 1 calc R U
C5 C 0.6481(3) 0.7740(3) 0.3349(2) 0.0369(9) Uani 1 1 d . .
H5 H 0.7050 0.7531 0.3644 0.044 Uiso 1 1 calc R U
C6 C 0.5919(2) 0.7397(2) 0.2617(2) 0.0291(8) Uani 1 1 d . .
H6 H 0.6113 0.6946 0.2415 0.035 Uiso 1 1 calc R U
C7 C 0.3919(2) 0.8590(2) 0.1950(2) 0.0241(7) Uani 1 1 d . .
H7 H 0.3790 0.9061 0.2229 0.029 Uiso 1 1 calc R U
C8 C 0.3856(2) 0.8820(2) 0.1081(2) 0.0230(7) Uani 1 1 d . .
C9 C 0.3981(2) 0.8226(2) 0.0577(2) 0.0226(7) Uani 1 1 d . .
C10 C 0.3903(2) 0.8450(2) -0.0225(2) 0.0243(7) Uani 1 1 d . .
H10 H 0.3964 0.8056 -0.0587 0.029 Uiso 1 1 calc R U
C11 C 0.3740(2) 0.9224(2) -0.0523(2) 0.0280(8) Uani 1 1 d . .
C12 C 0.3623(2) 0.9789(2) 0.0002(2) 0.0316(8) Uani 1 1 d . .
H12 H 0.3504 1.0320 -0.0184 0.038 Uiso 1 1 calc R U
C13 C 0.3677(2) 0.9583(2) 0.0793(2) 0.0298(8) Uani 1 1 d . .
H13 H 0.3590 0.9975 0.1144 0.036 Uiso 1 1 calc R U
C14 C 0.3674(2) 0.9429(2) -0.1409(2) 0.0340(9) Uani 1 1 d . .
C15 C 0.2782(3) 0.9150(3) -0.2045(3) 0.0563(13) Uani 1 1 d . .
H15A H 0.2727 0.8579 -0.1986 0.068 Uiso 1 1 calc R U
H15B H 0.2731 0.9268 -0.2616 0.068 Uiso 1 1 calc R U
H15C H 0.2317 0.9423 -0.1939 0.068 Uiso 1 1 calc R U
C16 C 0.3772(3) 1.0320(3) -0.1516(3) 0.0497(11) Uani 1 1 d . .
H16A H 0.3779 1.0421 -0.2070 0.060 Uiso 1 1 calc R U
H16B H 0.4319 1.0506 -0.1078 0.060 Uiso 1 1 calc R U
H16C H 0.3279 1.0600 -0.1469 0.060 Uiso 1 1 calc R U
C17 C 0.4391(3) 0.9013(3) -0.1599(3) 0.0447(10) Uani 1 1 d . .
H17A H 0.4325 0.8441 -0.1571 0.054 Uiso 1 1 calc R U
H17B H 0.4965 0.9173 -0.1185 0.054 Uiso 1 1 calc R U
H17C H 0.4341 0.9160 -0.2163 0.054 Uiso 1 1 calc R U
C18 C 0.3267(2) 0.7948(2) 0.1879(2) 0.0229(7) Uani 1 1 d . .
C19 C 0.3309(2) 0.7252(2) 0.1449(2) 0.0227(7) Uani 1 1 d . .
C20 C 0.2670(2) 0.6680(2) 0.1348(2) 0.0230(7) Uani 1 1 d . .
H20 H 0.2673 0.6216 0.1042 0.028 Uiso 1 1 calc R U
C21 C 0.2029(2) 0.6753(2) 0.1671(2) 0.0256(7) Uani 1 1 d . .
C22 C 0.2023(2) 0.7444(2) 0.2111(2) 0.0298(8) Uani 1 1 d . .
H22 H 0.1602 0.7510 0.2348 0.036 Uiso 1 1 calc R U
C23 C 0.2636(2) 0.8034(2) 0.2201(2) 0.0276(8) Uani 1 1 d . .
H23 H 0.2620 0.8505 0.2491 0.033 Uiso 1 1 calc R U
C24 C 0.1371(2) 0.6085(2) 0.1549(2) 0.0313(8) Uani 1 1 d . .
C25 C 0.1858(3) 0.5307(2) 0.1867(3) 0.0446(11) Uani 1 1 d . .
H25A H 0.2251 0.5206 0.1582 0.053 Uiso 1 1 calc R U
H25B H 0.1436 0.4875 0.1750 0.053 Uiso 1 1 calc R U
H25C H 0.2199 0.5343 0.2474 0.053 Uiso 1 1 calc R U
C26 C 0.0783(3) 0.6225(3) 0.2028(3) 0.0479(11) Uani 1 1 d . .
H26A H 0.0409 0.5763 0.1966 0.057 Uiso 1 1 calc R U
H26B H 0.0419 0.6691 0.1800 0.057 Uiso 1 1 calc R U
H26C H 0.1147 0.6309 0.2624 0.057 Uiso 1 1 calc R U
C27 C 0.0791(3) 0.6011(3) 0.0615(3) 0.0446(10) Uani 1 1 d . .
H27A H 0.0378 0.5576 0.0530 0.054 Uiso 1 1 calc R U
H27B H 0.1155 0.5907 0.0300 0.054 Uiso 1 1 calc R U
H27C H 0.0467 0.6504 0.0415 0.054 Uiso 1 1 calc R U
C29 C 0.5329(2) 0.5638(2) 0.1327(2) 0.0207(7) Uani 1 1 d . .
C30 C 0.5636(2) 0.4881(2) 0.1589(2) 0.0244(7) Uani 1 1 d . .
H30 H 0.6026 0.4640 0.1383 0.029 Uiso 1 1 calc R U
C31 C 0.5380(2) 0.4474(2) 0.2147(2) 0.0267(7) Uani 1 1 d . .
C32 C 0.4770(2) 0.4850(2) 0.2385(2) 0.0312(8) Uani 1 1 d . .
H32 H 0.4564 0.4592 0.2758 0.037 Uiso 1 1 calc R U
C33 C 0.4464(2) 0.5587(2) 0.2088(2) 0.0272(8) Uani 1 1 d . .
H33 H 0.4041 0.5823 0.2254 0.033 Uiso 1 1 calc R U
C34 C 0.5764(3) 0.3681(2) 0.2522(2) 0.0361(9) Uani 1 1 d . .
C35 C 0.6461(4) 0.3387(3) 0.2226(4) 0.0612(14) Uani 1 1 d . .
H35A H 0.6200 0.3311 0.1616 0.073 Uiso 1 1 calc R U
H35B H 0.6699 0.2884 0.2502 0.073 Uiso 1 1 calc R U
H35C H 0.6933 0.3776 0.2371 0.073 Uiso 1 1 calc R U
C36 C 0.5089(4) 0.3084(3) 0.2357(6) 0.094(3) Uani 1 1 d . .
H36A H 0.4777 0.3016 0.1749 0.112 Uiso 1 1 calc R U
H36B H 0.4677 0.3251 0.2601 0.112 Uiso 1 1 calc R U
H36C H 0.5359 0.2583 0.2610 0.112 Uiso 1 1 calc R U
C37 C 0.6274(5) 0.3815(4) 0.3481(3) 0.0789(19) Uani 1 1 d . .
H37A H 0.6582 0.3330 0.3741 0.095 Uiso 1 1 calc R U
H37B H 0.5864 0.3958 0.3736 0.095 Uiso 1 1 calc R U
H37C H 0.6698 0.4242 0.3571 0.095 Uiso 1 1 calc R U
C38 C 0.5685(2) 0.61426(19) 0.0849(2) 0.0199(7) Uani 1 1 d . .
C40 C 0.5782(2) 0.7414(2) 0.0414(2) 0.0258(7) Uani 1 1 d . .
H40 H 0.5581 0.7945 0.0335 0.031 Uiso 1 1 calc R U
C41 C 0.6457(3) 0.7210(2) 0.0191(3) 0.0291(8) Uani 1 1 d . .
H41 H 0.6720 0.7598 -0.0029 0.035 Uiso 1 1 calc R U
C42 C 0.6757(2) 0.6439(2) 0.0284(2) 0.0246(7) Uani 1 1 d . .
C43 C 0.6343(2) 0.5903(2) 0.0601(2) 0.0225(7) Uani 1 1 d . .
H43 H 0.6509 0.5363 0.0649 0.027 Uiso 1 1 calc R U
C44 C 0.7539(2) 0.6212(2) 0.0071(2) 0.0295(8) Uani 1 1 d . .
C45 C 0.8319(3) 0.6711(3) 0.0618(3) 0.0483(11) Uani 1 1 d . .
H45A H 0.8196 0.7269 0.0469 0.058 Uiso 1 1 calc R U
H45B H 0.8838 0.6549 0.0526 0.058 Uiso 1 1 calc R U
H45C H 0.8422 0.6636 0.1211 0.058 Uiso 1 1 calc R U
C46 C 0.7327(3) 0.6384(3) -0.0846(3) 0.0513(12) Uani 1 1 d . .
H46A H 0.6842 0.6047 -0.1198 0.062 Uiso 1 1 calc R U
H46B H 0.7841 0.6277 -0.0970 0.062 Uiso 1 1 calc R U
H46C H 0.7159 0.6939 -0.0965 0.062 Uiso 1 1 calc R U
C47 C 0.7796(3) 0.5352(3) 0.0270(4) 0.0594(14) Uani 1 1 d . .
H47A H 0.8299 0.5233 0.0133 0.071 Uiso 1 1 calc R U
H47B H 0.7304 0.5013 -0.0063 0.071 Uiso 1 1 calc R U
H47C H 0.7950 0.5255 0.0870 0.071 Uiso 1 1 calc R U
C51 C 0.6445(4) 0.6177(4) 0.5211(4) 0.0738(17) Uani 1 1 d . .
H51A H 0.6387 0.6758 0.5216 0.089 Uiso 1 1 calc R U
H51B H 0.7073 0.6044 0.5494 0.089 Uiso 1 1 calc R U
C52 C 0.3742(4) 0.6510(3) 0.3814(3) 0.0644(14) Uani 1 1 d . .
H52A H 0.4131 0.6052 0.3876 0.077 Uiso 1 1 calc R U
H52B H 0.3429 0.6618 0.3206 0.077 Uiso 1 1 calc R U

loop_
_atom_site_aniso_label
_atom_site_aniso_U_11
_atom_site_aniso_U_22
_atom_site_aniso_U_33
_atom_site_aniso_U_23
_atom_site_aniso_U_13
_atom_site_aniso_U_12
Ir1 0.01554(8) 0.01966(8) 0.01944(8) -0.00081(5) 0.00741(6) 0.00154(5)
Cl1 0.0231(4) 0.0297(4) 0.0240(4) -0.0050(3) 0.0053(3) 0.0001(3)
Cl2 0.0849(10) 0.0990(12) 0.0627(8) -0.0096(8) 0.0308(8) 0.0010(9)
Cl3 0.157(2) 0.1102(15) 0.0802(11) -0.0118(11) 0.0594(13) -0.0376(14)
Cl4 0.0677(10) 0.0783(10) 0.1073(13) -0.0191(10) 0.0282(9) -0.0064(8)
Cl5 0.0933(12) 0.0931(12) 0.0770(10) -0.0080(9) 0.0378(9) -0.0183(10)
N1 0.0201(14) 0.0269(15) 0.0231(14) -0.0011(12) 0.0087(12) -0.0015(12)
N28 0.0207(14) 0.0238(15) 0.0203(13) 0.0007(11) 0.0080(11) 0.0013(12)
N39 0.0183(14) 0.0230(14) 0.0223(14) -0.0004(12) 0.0087(11) 0.0020(12)
C2 0.0231(17) 0.0267(18) 0.0257(17) -0.0040(14) 0.0122(14) -0.0040(14)
C3 0.0276(19) 0.038(2) 0.0314(19) -0.0119(17) 0.0107(15) -0.0012(17)
C4 0.030(2) 0.046(2) 0.034(2) -0.0135(18) 0.0064(17) -0.0054(18)
C5 0.0233(19) 0.047(2) 0.034(2) -0.0049(18) 0.0040(16) 0.0008(17)
C6 0.0223(18) 0.032(2) 0.0297(18) -0.0034(16) 0.0069(15) 0.0026(16)
C7 0.0217(17) 0.0236(17) 0.0281(17) -0.0061(14) 0.0112(14) 0.0013(14)
C8 0.0154(16) 0.0231(17) 0.0301(18) -0.0002(14) 0.0086(14) 0.0010(13)
C9 0.0153(15) 0.0234(18) 0.0275(17) -0.0035(14) 0.0068(13) 0.0007(14)
C10 0.0176(16) 0.0277(18) 0.0273(17) -0.0007(14) 0.0085(14) 0.0019(14)
C11 0.0193(17) 0.031(2) 0.0314(18) 0.0036(16) 0.0078(14) -0.0001(15)
C12 0.0297(19) 0.0209(18) 0.043(2) 0.0046(16) 0.0128(17) 0.0031(15)
C13 0.0263(18) 0.0255(19) 0.038(2) -0.0042(16) 0.0132(16) 0.0019(15)
C14 0.0292(19) 0.039(2) 0.032(2) 0.0071(17) 0.0104(16) -0.0029(17)
C15 0.041(3) 0.084(4) 0.034(2) 0.014(2) 0.0041(19) -0.014(3)
C16 0.056(3) 0.047(3) 0.053(3) 0.022(2) 0.029(2) 0.006(2)
C17 0.048(3) 0.053(3) 0.041(2) 0.005(2) 0.026(2) -0.002(2)
C18 0.0177(16) 0.0277(19) 0.0228(17) -0.0003(14) 0.0075(14) 0.0022(14)
C19 0.0182(16) 0.0275(18) 0.0222(17) 0.0017(14) 0.0079(14) 0.0048(14)
C20 0.0210(16) 0.0230(17) 0.0258(17) -0.0008(14) 0.0101(14) 0.0014(14)
C21 0.0224(17) 0.0274(19) 0.0289(18) 0.0014(15) 0.0121(14) 0.0010(15)
C22 0.0272(19) 0.035(2) 0.035(2) 0.0005(17) 0.0200(16) 0.0045(17)
C23 0.0269(19) 0.0299(19) 0.0277(18) -0.0030(15) 0.0125(15) 0.0030(16)
C24 0.0297(19) 0.031(2) 0.041(2) -0.0004(17) 0.0218(17) -0.0028(16)
C25 0.043(2) 0.033(2) 0.067(3) 0.011(2) 0.032(2) 0.0014(19)
C26 0.043(2) 0.050(3) 0.067(3) -0.014(2) 0.040(2) -0.013(2)
C27 0.037(2) 0.047(3) 0.049(2) -0.010(2) 0.016(2) -0.013(2)
C29 0.0188(16) 0.0222(17) 0.0200(15) -0.0009(13) 0.0065(13) 0.0008(14)
C30 0.0244(17) 0.0223(17) 0.0268(17) 0.0004(14) 0.0103(14) 0.0021(14)
C31 0.0281(18) 0.0234(18) 0.0263(17) 0.0029(14) 0.0083(15) -0.0006(15)
C32 0.037(2) 0.033(2) 0.0285(18) 0.0077(16) 0.0172(16) -0.0004(17)
C33 0.0253(18) 0.033(2) 0.0270(18) 0.0023(15) 0.0140(15) 0.0019(16)
C34 0.047(2) 0.029(2) 0.038(2) 0.0094(17) 0.0215(18) 0.0062(18)
C35 0.066(3) 0.044(3) 0.083(4) 0.022(3) 0.040(3) 0.019(3)
C36 0.063(4) 0.041(3) 0.172(8) 0.033(4) 0.042(5) 0.000(3)
C37 0.111(5) 0.067(4) 0.050(3) 0.016(3) 0.022(3) 0.036(4)
C38 0.0180(16) 0.0198(16) 0.0201(15) -0.0007(13) 0.0056(13) 0.0005(13)
C40 0.0282(18) 0.0201(17) 0.0326(19) 0.0034(15) 0.0157(15) 0.0023(15)
C41 0.031(2) 0.0241(19) 0.039(2) 0.0037(15) 0.0209(17) -0.0010(15)
C42 0.0219(17) 0.0280(19) 0.0254(17) -0.0015(15) 0.0112(14) 0.0006(15)
C43 0.0219(17) 0.0220(17) 0.0243(16) -0.0009(14) 0.0097(14) 0.0022(14)
C44 0.0281(19) 0.030(2) 0.039(2) -0.0045(16) 0.0223(16) -0.0015(16)
C45 0.032(2) 0.055(3) 0.059(3) -0.012(2) 0.020(2) -0.004(2)
C46 0.050(3) 0.068(3) 0.046(2) -0.009(2) 0.029(2) 0.001(2)
C47 0.060(3) 0.042(3) 0.103(4) 0.003(3) 0.060(3) 0.011(2)
C51 0.046(3) 0.097(5) 0.066(3) -0.024(3) 0.008(3) -0.006(3)
C52 0.062(3) 0.063(3) 0.060(3) -0.008(3) 0.016(3) 0.008(3)

loop_
_atom_type_symbol
_atom_type_description
_atom_type_scat_dispersion_real
_atom_type_scat_dispersion_imag
_atom_type_scat_source
H H 0.0000 0.0000
;
International Tables for Crystallography
(Vol. C, Table 6.1.1.4)
;
Cl Cl 0.1484 0.1585
;
International Tables for Crystallography
(Vol. C, Tables 4.2.6.8 and 6.1.1.4)
;
Ir Ir -1.4442 7.9887
;
International Tables for Crystallography
(Vol. C, Tables 4.2.6.8 and 6.1.1.4)
;
N N 0.0061 0.0033
;
International Tables for Crystallography
(Vol. C, Tables 4.2.6.8 and 6.1.1.4)
;
C C 0.0033 0.0016
;
International Tables for Crystallography
(Vol. C, Tables 4.2.6.8 and 6.1.1.4)
;

loop_
_geom_angle_atom_site_label_1
_geom_angle_atom_site_label_2
_geom_angle_atom_site_label_3
_geom_angle
C19 Ir1 C9 85.64(14)
C19 Ir1 N1 88.50(13)
C9 Ir1 N1 87.65(13)
C19 Ir1 N28 98.67(12)
C9 Ir1 N28 175.68(11)
N1 Ir1 N28 92.34(11)
C19 Ir1 N39 174.53(12)
C9 Ir1 N39 99.83(12)
N1 Ir1 N39 91.75(11)
N28 Ir1 N39 75.85(11)
C19 Ir1 Cl1 93.12(10)
C9 Ir1 Cl1 93.77(10)
N1 Ir1 Cl1 177.92(8)
N28 Ir1 Cl1 86.14(8)
N39 Ir1 Cl1 86.51(8)
C6 N1 C2 118.2(3)
C6 N1 Ir1 121.1(2)
C2 N1 Ir1 120.7(2)
C33 N28 C29 118.2(3)
C33 N28 Ir1 125.6(2)
C29 N28 Ir1 116.2(2)
C40 N39 C38 118.0(3)
C40 N39 Ir1 126.2(2)
C38 N39 Ir1 115.7(2)
N1 C2 C3 120.7(3)
N1 C2 C7 116.7(3)
C3 C2 C7 122.7(3)
C4 C3 C2 120.7(4)
C4 C3 H3 119.6
C2 C3 H3 119.6
C3 C4 C5 118.4(4)
C3 C4 H4 120.8
C5 C4 H4 120.8
C6 C5 C4 118.6(4)
C6 C5 H5 120.7
C4 C5 H5 120.7
N1 C6 C5 123.4(4)
N1 C6 H6 118.3
C5 C6 H6 118.3
C2 C7 C18 110.0(3)
C2 C7 C8 109.2(3)
C18 C7 C8 109.8(3)
C2 C7 H7 109.3
C18 C7 H7 109.3
C8 C7 H7 109.3
C13 C8 C9 120.9(3)
C13 C8 C7 121.4(3)
C9 C8 C7 117.7(3)
C10 C9 C8 116.5(3)
C10 C9 Ir1 125.2(3)
C8 C9 Ir1 118.2(2)
C11 C10 C9 123.5(3)
C11 C10 H10 118.3
C9 C10 H10 118.3
C12 C11 C10 117.6(3)
C12 C11 C14 121.8(3)
C10 C11 C14 120.6(3)
C13 C12 C11 120.4(3)
C13 C12 H12 119.8
C11 C12 H12 119.8
C8 C13 C12 121.1(3)
C8 C13 H13 119.5
C12 C13 H13 119.5
C17 C14 C15 108.7(4)
C17 C14 C11 111.0(3)
C15 C14 C11 108.2(3)
C17 C14 C16 107.3(3)
C15 C14 C16 109.6(4)
C11 C14 C16 112.0(3)
C14 C15 H15A 109.5
C14 C15 H15B 109.5
H15A C15 H15B 109.5
C14 C15 H15C 109.5
H15A C15 H15C 109.5
H15B C15 H15C 109.5
C14 C16 H16A 109.5
C14 C16 H16B 109.5
H16A C16 H16B 109.5
C14 C16 H16C 109.5
H16A C16 H16C 109.5
H16B C16 H16C 109.5
C14 C17 H17A 109.5
C14 C17 H17B 109.5
H17A C17 H17B 109.5
C14 C17 H17C 109.5
H17A C17 H17C 109.5
H17B C17 H17C 109.5
C23 C18 C19 120.5(3)
C23 C18 C7 122.0(3)
C19 C18 C7 117.5(3)
C20 C19 C18 116.8(3)
C20 C19 Ir1 125.0(3)
C18 C19 Ir1 118.1(3)
C21 C20 C19 123.7(3)
C21 C20 H20 118.2
C19 C20 H20 118.2
C20 C21 C22 117.6(3)
C20 C21 C24 120.0(3)
C22 C21 C24 122.4(3)
C23 C22 C21 120.0(3)
C23 C22 H22 120.0
C21 C22 H22 120.0
C18 C23 C22 121.3(3)
C18 C23 H23 119.3
C22 C23 H23 119.3
C27 C24 C21 109.0(3)
C27 C24 C25 109.5(4)
C21 C24 C25 109.7(3)
C27 C24 C26 108.4(3)
C21 C24 C26 112.7(3)
C25 C24 C26 107.4(3)
C24 C25 H25A 109.5
C24 C25 H25B 109.5
H25A C25 H25B 109.5
C24 C25 H25C 109.5
H25A C25 H25C 109.5
H25B C25 H25C 109.5
C24 C26 H26A 109.5
C24 C26 H26B 109.5
H26A C26 H26B 109.5
C24 C26 H26C 109.5
H26A C26 H26C 109.5
H26B C26 H26C 109.5
C24 C27 H27A 109.5
C24 C27 H27B 109.5
H27A C27 H27B 109.5
C24 C27 H27C 109.5
H27A C27 H27C 109.5
H27B C27 H27C 109.5
N28 C29 C30 121.3(3)
N28 C29 C38 115.4(3)
C30 C29 C38 122.9(3)
C31 C30 C29 120.9(3)
C31 C30 H30 119.5
C29 C30 H30 119.5
C30 C31 C32 116.2(3)
C30 C31 C34 123.0(3)
C32 C31 C34 120.7(3)
C33 C32 C31 120.8(3)
C33 C32 H32 119.6
C31 C32 H32 119.6
N28 C33 C32 122.5(3)
N28 C33 H33 118.8
C32 C33 H33 118.8
C36 C34 C31 111.6(4)
C36 C34 C35 109.8(5)
C31 C34 C35 113.1(3)
C36 C34 C37 111.4(5)
C31 C34 C37 106.7(4)
C35 C34 C37 103.9(4)
C34 C35 H35A 109.5
C34 C35 H35B 109.5
H35A C35 H35B 109.5
C34 C35 H35C 109.5
H35A C35 H35C 109.5
H35B C35 H35C 109.5
C34 C36 H36A 109.5
C34 C36 H36B 109.5
H36A C36 H36B 109.5
C34 C36 H36C 109.5
H36A C36 H36C 109.5
H36B C36 H36C 109.5
C34 C37 H37A 109.5
C34 C37 H37B 109.5
H37A C37 H37B 109.5
C34 C37 H37C 109.5
H37A C37 H37C 109.5
H37B C37 H37C 109.5
N39 C38 C43 121.2(3)
N39 C38 C29 115.1(3)
C43 C38 C29 123.3(3)
N39 C40 C41 122.7(3)
N39 C40 H40 118.7
C41 C40 H40 118.7
C40 C41 C42 120.2(3)
C40 C41 H41 119.9
C42 C41 H41 119.9
C43 C42 C41 117.0(3)
C43 C42 C44 122.4(3)
C41 C42 C44 120.5(3)
C42 C43 C38 120.7(3)
C42 C43 H43 119.7
C38 C43 H43 119.6
C46 C44 C47 110.5(4)
C46 C44 C45 109.5(4)
C47 C44 C45 107.2(4)
C46 C44 C42 109.7(3)
C47 C44 C42 112.0(3)
C45 C44 C42 107.8(3)
C44 C45 H45A 109.5
C44 C45 H45B 109.5
H45A C45 H45B 109.5
C44 C45 H45C 109.5
H45A C45 H45C 109.5
H45B C45 H45C 109.5
C44 C46 H46A 109.5
C44 C46 H46B 109.5
H46A C46 H46B 109.5
C44 C46 H46C 109.5
H46A C46 H46C 109.5
H46B C46 H46C 109.5
C44 C47 H47A 109.5
C44 C47 H47B 109.5
H47A C47 H47B 109.5
C44 C47 H47C 109.5
H47A C47 H47C 109.5
H47B C47 H47C 109.5
Cl2 C51 Cl3 110.8(3)
Cl2 C51 H51A 109.5
Cl3 C51 H51A 109.5
Cl2 C51 H51B 109.5
Cl3 C51 H51B 109.5
H51A C51 H51B 108.1
Cl4 C52 Cl5 112.6(3)
Cl4 C52 H52A 109.1
Cl5 C52 H52A 109.1
Cl4 C52 H52B 109.1
Cl5 C52 H52B 109.1
H52A C52 H52B 107.8

loop_
_geom_bond_atom_site_label_1
_geom_bond_atom_site_label_2
_geom_bond_distance
Ir1 C19 2.028(3)
Ir1 C9 2.031(3)
Ir1 N1 2.044(3)
Ir1 N28 2.127(3)
Ir1 N39 2.140(3)
Ir1 Cl1 2.3612(8)
Cl2 C51 1.735(6)
Cl3 C51 1.758(7)
Cl4 C52 1.734(6)
Cl5 C52 1.762(6)
N1 C6 1.344(5)
N1 C2 1.354(5)
N28 C33 1.341(4)
N28 C29 1.351(4)
N39 C40 1.343(5)
N39 C38 1.353(4)
C2 C3 1.384(5)
C2 C7 1.505(5)
C3 C4 1.373(5)
C3 H3 0.9500
C4 C5 1.382(6)
C4 H4 0.9500
C5 C6 1.372(5)
C5 H5 0.9500
C6 H6 0.9500
C7 C18 1.509(5)
C7 C8 1.520(5)
C7 H7 1.0000
C8 C13 1.376(5)
C8 C9 1.402(5)
C9 C10 1.397(5)
C10 C11 1.396(5)
C10 H10 0.9500
C11 C12 1.387(5)
C11 C14 1.535(5)
C12 C13 1.383(5)
C12 H12 0.9500
C13 H13 0.9500
C14 C17 1.531(6)
C14 C15 1.535(6)
C14 C16 1.538(6)
C15 H15A 0.9800
C15 H15B 0.9800
C15 H15C 0.9800
C16 H16A 0.9800
C16 H16B 0.9800
C16 H16C 0.9800
C17 H17A 0.9800
C17 H17B 0.9800
C17 H17C 0.9800
C18 C23 1.380(5)
C18 C19 1.411(5)
C19 C20 1.399(5)
C20 C21 1.395(5)
C20 H20 0.9500
C21 C22 1.399(5)
C21 C24 1.532(5)
C22 C23 1.394(5)
C22 H22 0.9500
C23 H23 0.9500
C24 C27 1.527(6)
C24 C25 1.533(6)
C24 C26 1.533(5)
C25 H25A 0.9800
C25 H25B 0.9800
C25 H25C 0.9800
C26 H26A 0.9800
C26 H26B 0.9800
C26 H26C 0.9800
C27 H27A 0.9800
C27 H27B 0.9800
C27 H27C 0.9800
C29 C30 1.389(5)
C29 C38 1.469(5)
C30 C31 1.386(5)
C30 H30 0.9500
C31 C32 1.393(5)
C31 C34 1.521(5)
C32 C33 1.371(5)
C32 H32 0.9500
C33 H33 0.9500
C34 C36 1.454(7)
C34 C35 1.529(6)
C34 C37 1.555(7)
C35 H35A 0.9800
C35 H35B 0.9800
C35 H35C 0.9800
C36 H36A 0.9800
C36 H36B 0.9800
C36 H36C 0.9800
C37 H37A 0.9800
C37 H37B 0.9800
C37 H37C 0.9800
C38 C43 1.387(5)
C40 C41 1.372(5)
C40 H40 0.9500
C41 C42 1.385(5)
C41 H41 0.9500
C42 C43 1.381(5)
C42 C44 1.540(5)
C43 H43 0.9500
C44 C46 1.514(6)
C44 C47 1.521(6)
C44 C45 1.526(6)
C45 H45A 0.9800
C45 H45B 0.9800
C45 H45C 0.9800
C46 H46A 0.9800
C46 H46B 0.9800
C46 H46C 0.9800
C47 H47A 0.9800
C47 H47B 0.9800
C47 H47C 0.9800
C51 H51A 0.9900
C51 H51B 0.9900
C52 H52A 0.9900
C52 H52B 0.9900

loop_
_geom_torsion_atom_site_label_1
_geom_torsion_atom_site_label_2
_geom_torsion_atom_site_label_3
_geom_torsion_atom_site_label_4
_geom_torsion
C6 N1 C2 C3 0.6(5)
Ir1 N1 C2 C3 -179.0(3)
C6 N1 C2 C7 179.9(3)
Ir1 N1 C2 C7 0.4(4)
N1 C2 C3 C4 -0.3(6)
C7 C2 C3 C4 -179.6(4)
C2 C3 C4 C5 -0.1(6)
C3 C4 C5 C6 0.2(6)
C2 N1 C6 C5 -0.5(5)
Ir1 N1 C6 C5 179.1(3)
C4 C5 C6 N1 0.1(6)
N1 C2 C7 C18 59.9(4)
C3 C2 C7 C18 -120.7(4)
N1 C2 C7 C8 -60.6(4)
C3 C2 C7 C8 118.7(4)
C2 C7 C8 C13 -117.2(3)
C18 C7 C8 C13 122.1(3)
C2 C7 C8 C9 63.1(4)
C18 C7 C8 C9 -57.6(4)
C13 C8 C9 C10 -0.9(5)
C7 C8 C9 C10 178.8(3)
C13 C8 C9 Ir1 176.4(3)
C7 C8 C9 Ir1 -3.9(4)
C8 C9 C10 C11 2.2(5)
Ir1 C9 C10 C11 -174.8(3)
C9 C10 C11 C12 -2.1(5)
C9 C10 C11 C14 179.2(3)
C10 C11 C12 C13 0.7(5)
C14 C11 C12 C13 179.3(3)
C9 C8 C13 C12 -0.4(5)
C7 C8 C13 C12 179.8(3)
C11 C12 C13 C8 0.6(6)
C12 C11 C14 C17 138.6(4)
C10 C11 C14 C17 -42.8(5)
C12 C11 C14 C15 -102.2(4)
C10 C11 C14 C15 76.4(5)
C12 C11 C14 C16 18.7(5)
C10 C11 C14 C16 -162.7(3)
C2 C7 C18 C23 117.2(4)
C8 C7 C18 C23 -122.6(3)
C2 C7 C18 C19 -64.2(4)
C8 C7 C18 C19 56.0(4)
C23 C18 C19 C20 2.1(5)
C7 C18 C19 C20 -176.6(3)
C23 C18 C19 Ir1 -175.0(3)
C7 C18 C19 Ir1 6.3(4)
C18 C19 C20 C21 -2.4(5)
Ir1 C19 C20 C21 174.5(3)
C19 C20 C21 C22 0.9(5)
C19 C20 C21 C24 -178.4(3)
C20 C21 C22 C23 1.0(5)
C24 C21 C22 C23 -179.8(3)
C19 C18 C23 C22 -0.3(5)
C7 C18 C23 C22 178.3(3)
C21 C22 C23 C18 -1.3(6)
C20 C21 C24 C27 -66.1(4)
C22 C21 C24 C27 114.7(4)
C20 C21 C24 C25 53.8(5)
C22 C21 C24 C25 -125.4(4)
C20 C21 C24 C26 173.5(4)
C22 C21 C24 C26 -5.7(5)
C33 N28 C29 C30 1.0(5)
Ir1 N28 C29 C30 -178.1(2)
C33 N28 C29 C38 -172.7(3)
Ir1 N28 C29 C38 8.2(4)
N28 C29 C30 C31 -3.4(5)
C38 C29 C30 C31 169.8(3)
C29 C30 C31 C32 3.3(5)
C29 C30 C31 C34 -173.6(3)
C30 C31 C32 C33 -1.2(5)
C34 C31 C32 C33 175.8(4)
C29 N28 C33 C32 1.3(5)
Ir1 N28 C33 C32 -179.8(3)
C31 C32 C33 N28 -1.1(6)
C30 C31 C34 C36 -124.0(5)
C32 C31 C34 C36 59.1(6)
C30 C31 C34 C35 0.4(6)
C32 C31 C34 C35 -176.4(4)
C30 C31 C34 C37 114.0(5)
C32 C31 C34 C37 -62.8(5)
C40 N39 C38 C43 -2.5(5)
Ir1 N39 C38 C43 175.6(2)
C40 N39 C38 C29 170.9(3)
Ir1 N39 C38 C29 -11.1(4)
N28 C29 C38 N39 1.9(4)
C30 C29 C38 N39 -171.6(3)
N28 C29 C38 C43 175.1(3)
C30 C29 C38 C43 1.6(5)
C38 N39 C40 C41 -0.1(5)
Ir1 N39 C40 C41 -178.0(3)
N39 C40 C41 C42 1.1(6)
C40 C41 C42 C43 0.5(5)
C40 C41 C42 C44 -177.4(3)
C41 C42 C43 C38 -3.0(5)
C44 C42 C43 C38 174.8(3)
N39 C38 C43 C42 4.1(5)
C29 C38 C43 C42 -168.7(3)
C43 C42 C44 C46 121.7(4)
C41 C42 C44 C46 -60.6(5)
C43 C42 C44 C47 -1.4(5)
C41 C42 C44 C47 176.4(4)
C43 C42 C44 C45 -119.1(4)
C41 C42 C44 C45 58.6(5)
